data_4020470
loop_
_publ_author_name
'Shengming Ma'
'Lianghua Lu'

_publ_section_title
;
 An Efficient Stereoselective Synthesis of
 4,5-trans-1,5-cis-3-Oxabicyclo[3.1.0]hexan-2-ones
 via the Iodolactonization of Alkylidenecyclopropyl Esters
;
_journal_name_full 'Journal of Organic Chemistry'
_journal_page_first 7629
_journal_page_last 7633
_journal_paper_doi 10.1021/jo050878e
_journal_volume 70
_journal_year 2005
_chemical_formula_sum 'C14 H13 I O4'
_chemical_formula_weight 372.14
_space_group_IT_number 2
_symmetry_cell_setting triclinic
_symmetry_space_group_name_Hall '-P 1'
_symmetry_space_group_name_H-M 'P -1'
_cell_angle_alpha 112.480(2)
_cell_angle_beta 108.985(2)
_cell_angle_gamma 97.156(2)
_cell_formula_units_Z 4
_cell_length_a 11.1268(11)
_cell_length_b 11.8072(12)
_cell_length_c 13.0058(13)
_cell_measurement_temperature 293(2)
_cell_volume 1431.0(2)
_diffrn_ambient_temperature 293(2)
_exptl_crystal_density_diffrn 1.727
_cod_depositor_comments
;
The following automatic conversions were performed:
'_symmetry_cell_setting' value 'Triclinic' changed to 'triclinic'
according to '/home/saulius/struct/CIF-dictionaries/cif_core.dic'
dictionary named 'cif_core.dic' version 2.4.1 from 2010-06-29.

Automatic conversion script
Id: cif_fix_enum 1527 2010-12-29 10:47:43Z saulius 
;
_cod_database_code 4020470

loop_
_symmetry_equiv_pos_as_xyz
'x, y, z'
'-x, -y, -z'

loop_
_atom_site_label
_atom_site_type_symbol
_atom_site_fract_x
_atom_site_fract_y
_atom_site_fract_z
_atom_site_U_iso_or_equiv
_atom_site_adp_type
_atom_site_occupancy
_atom_site_symmetry_multiplicity
_atom_site_calc_flag
_atom_site_refinement_flags
_atom_site_disorder_assembly
_atom_site_disorder_group
I1 I 1.02423(4) 0.64596(4) 0.16789(3) 0.05390(19) Uani 1 1 d . . .
I2 I 0.25702(4) 0.22267(4) 0.15779(4) 0.0613(2) Uani 1 1 d . . .
O1 O 0.8027(4) 0.3649(4) 0.3402(4) 0.0545(9) Uani 1 1 d . . .
O2 O 0.8928(3) 0.5728(3) 0.4156(3) 0.0408(8) Uani 1 1 d . . .
O3 O 0.9636(5) 0.3287(5) 0.0751(4) 0.0739(14) Uani 1 1 d . . .
O4 O 0.7854(4) 0.2606(4) 0.0984(4) 0.0665(12) Uani 1 1 d . . .
O5 O 0.6552(4) 0.5339(5) 0.1603(4) 0.0617(11) Uani 1 1 d . . .
O6 O 0.5176(4) 0.3441(4) 0.0206(3) 0.0549(10) Uani 1 1 d . . .
O7 O 0.3984(5) 0.5562(6) 0.3402(4) 0.0808(17) Uani 1 1 d . . .
O8 O 0.6070(4) 0.5577(4) 0.3707(3) 0.0605(11) Uani 1 1 d . . .
C1 C 1.0049(5) 0.5829(5) 0.2920(4) 0.0383(10) Uani 1 1 d . . .
C2 C 1.0916(5) 0.5106(5) 0.3354(5) 0.0456(12) Uani 1 1 d . . .
H2A H 1.1257 0.5331 0.4216 0.055 Uiso 1 1 calc R . .
H2B H 1.1519 0.4850 0.2971 0.055 Uiso 1 1 calc R . .
C3 C 0.9436(5) 0.4440(5) 0.2596(4) 0.0398(10) Uani 1 1 d . . .
C4 C 0.8684(5) 0.4491(5) 0.3368(4) 0.0416(11) Uani 1 1 d . . .
C5 C 0.9465(5) 0.6594(4) 0.3773(4) 0.0360(10) Uani 1 1 d . . .
H5 H 0.8744 0.6842 0.3320 0.043 Uiso 1 1 calc R . .
C6 C 1.0459(5) 0.7778(5) 0.4885(5) 0.0429(11) Uani 1 1 d . . .
H6A H 1.1163 0.7531 0.5344 0.052 Uiso 1 1 calc R . .
H6B H 1.0851 0.8340 0.4625 0.052 Uiso 1 1 calc R . .
C7 C 0.9831(5) 0.8489(4) 0.5697(5) 0.0435(11) Uani 1 1 d . . .
C8 C 0.8857(7) 0.9055(6) 0.5284(6) 0.0560(14) Uani 1 1 d . . .
H8 H 0.8586 0.8980 0.4498 0.067 Uiso 1 1 calc R . .
C9 C 0.8309(8) 0.9719(7) 0.6047(9) 0.076(2) Uani 1 1 d . . .
H9 H 0.7665 1.0090 0.5772 0.092 Uiso 1 1 calc R . .
C10 C 0.8705(9) 0.9844(7) 0.7218(9) 0.082(3) Uani 1 1 d . . .
H10 H 0.8332 1.0300 0.7729 0.098 Uiso 1 1 calc R . .
C11 C 0.9642(8) 0.9294(7) 0.7618(6) 0.072(2) Uani 1 1 d . . .
H11 H 0.9908 0.9374 0.8404 0.087 Uiso 1 1 calc R . .
C12 C 1.0204(6) 0.8616(6) 0.6858(5) 0.0546(14) Uani 1 1 d . . .
H12 H 1.0841 0.8242 0.7141 0.066 Uiso 1 1 calc R . .
C13 C 0.9013(6) 0.3393(5) 0.1353(5) 0.0484(12) Uani 1 1 d . . .
C14 C 0.7333(9) 0.1584(9) -0.0231(7) 0.096(3) Uani 1 1 d . . .
H14A H 0.7396 0.1922 -0.0781 0.144 Uiso 1 1 calc R . .
H14B H 0.6420 0.1170 -0.0467 0.144 Uiso 1 1 calc R . .
H14C H 0.7833 0.0975 -0.0256 0.144 Uiso 1 1 calc R . .
C15 C 0.3500(5) 0.3250(5) 0.0913(4) 0.0436(11) Uani 1 1 d . . .
C16 C 0.3139(5) 0.4358(6) 0.0780(5) 0.0499(13) Uani 1 1 d . . .
H16A H 0.2494 0.4661 0.1084 0.060 Uiso 1 1 calc R . .
H16B H 0.3090 0.4429 0.0049 0.060 Uiso 1 1 calc R . .
C17 C 0.4514(5) 0.4571(5) 0.1718(5) 0.0436(11) Uani 1 1 d . . .
C18 C 0.5542(5) 0.4542(6) 0.1227(5) 0.0495(12) Uani 1 1 d . . .
C19 C 0.4095(6) 0.2503(6) 0.0053(5) 0.0503(13) Uani 1 1 d . . .
H19 H 0.4437 0.1883 0.0306 0.060 Uiso 1 1 calc R . .
C20 C 0.3124(6) 0.1809(7) -0.1287(5) 0.0599(16) Uani 1 1 d . . .
H20A H 0.2345 0.1247 -0.1373 0.072 Uiso 1 1 calc R . .
H20B H 0.2843 0.2432 -0.1553 0.072 Uiso 1 1 calc R . .
C21 C 0.3739(6) 0.1036(7) -0.2083(5) 0.0586(16) Uani 1 1 d . . .
C22 C 0.4348(8) 0.1538(9) -0.2613(7) 0.081(2) Uani 1 1 d . . .
H22 H 0.4375 0.2369 -0.2500 0.097 Uiso 1 1 calc R . .
C23 C 0.4925(11) 0.0849(12) -0.3311(8) 0.104(3) Uani 1 1 d . . .
H23 H 0.5363 0.1232 -0.3646 0.125 Uiso 1 1 calc R . .
C24 C 0.4888(9) -0.0329(12) -0.3527(7) 0.102(3) Uani 1 1 d . . .
H24 H 0.5282 -0.0781 -0.4017 0.123 Uiso 1 1 calc R . .
C25 C 0.4260(8) -0.0894(9) -0.3025(8) 0.092(3) Uani 1 1 d . . .
H25 H 0.4217 -0.1737 -0.3176 0.110 Uiso 1 1 calc R . .
C26 C 0.3694(7) -0.0201(7) -0.2293(7) 0.072(2) Uani 1 1 d . . .
H26 H 0.3277 -0.0576 -0.1939 0.087 Uiso 1 1 calc R . .
C27 C 0.4813(5) 0.5299(5) 0.3031(5) 0.0442(11) Uani 1 1 d . . .
C28 C 0.6475(7) 0.6255(7) 0.5009(5) 0.0661(18) Uani 1 1 d . . .
H28A H 0.5793 0.6615 0.5176 0.099 Uiso 1 1 calc R . .
H28B H 0.7280 0.6928 0.5359 0.099 Uiso 1 1 calc R . .
H28C H 0.6622 0.5673 0.5357 0.099 Uiso 1 1 calc R . .

loop_
_atom_site_aniso_label
_atom_site_aniso_U_11
_atom_site_aniso_U_22
_atom_site_aniso_U_33
_atom_site_aniso_U_23
_atom_site_aniso_U_13
_atom_site_aniso_U_12
I1 0.0671(3) 0.0577(3) 0.0466(3) 0.02535(19) 0.0324(2) 0.01764(19)
I2 0.0692(3) 0.0553(3) 0.0649(3) 0.0236(2) 0.0401(2) 0.0119(2)
O1 0.068(2) 0.042(2) 0.058(2) 0.0211(18) 0.034(2) 0.0098(18)
O2 0.0472(18) 0.0363(17) 0.0373(17) 0.0087(14) 0.0256(15) 0.0101(14)
O3 0.095(3) 0.069(3) 0.053(2) 0.007(2) 0.047(3) 0.027(3)
O4 0.062(3) 0.059(3) 0.049(2) -0.003(2) 0.023(2) 0.015(2)
O5 0.047(2) 0.079(3) 0.047(2) 0.023(2) 0.0192(18) -0.002(2)
O6 0.0458(19) 0.075(3) 0.0372(19) 0.0134(19) 0.0252(16) 0.0121(18)
O7 0.057(2) 0.124(5) 0.052(3) 0.019(3) 0.034(2) 0.032(3)
O8 0.055(2) 0.081(3) 0.0353(19) 0.013(2) 0.0222(17) 0.022(2)
C1 0.039(2) 0.041(2) 0.035(2) 0.011(2) 0.0207(19) 0.0157(19)
C2 0.042(3) 0.049(3) 0.041(3) 0.012(2) 0.019(2) 0.018(2)
C3 0.048(3) 0.039(2) 0.032(2) 0.012(2) 0.020(2) 0.017(2)
C4 0.046(3) 0.042(3) 0.034(2) 0.014(2) 0.017(2) 0.017(2)
C5 0.040(2) 0.033(2) 0.036(2) 0.0113(19) 0.021(2) 0.0131(18)
C6 0.045(3) 0.038(3) 0.040(3) 0.010(2) 0.022(2) 0.008(2)
C7 0.052(3) 0.028(2) 0.048(3) 0.009(2) 0.028(2) 0.009(2)
C8 0.069(4) 0.043(3) 0.067(4) 0.023(3) 0.041(3) 0.021(3)
C9 0.087(5) 0.056(4) 0.124(7) 0.043(4) 0.077(5) 0.038(4)
C10 0.103(6) 0.051(4) 0.097(6) 0.010(4) 0.079(5) 0.014(4)
C11 0.089(5) 0.060(4) 0.056(4) 0.006(3) 0.049(4) -0.002(4)
C12 0.057(3) 0.048(3) 0.042(3) 0.008(2) 0.022(2) -0.003(2)
C13 0.063(3) 0.043(3) 0.040(3) 0.013(2) 0.025(3) 0.025(2)
C14 0.083(5) 0.082(5) 0.065(5) -0.018(4) 0.025(4) 0.017(4)
C15 0.040(2) 0.048(3) 0.037(2) 0.012(2) 0.019(2) 0.011(2)
C16 0.041(3) 0.063(3) 0.040(3) 0.017(3) 0.018(2) 0.017(2)
C17 0.043(3) 0.048(3) 0.037(2) 0.015(2) 0.019(2) 0.013(2)
C18 0.046(3) 0.066(3) 0.039(3) 0.024(3) 0.020(2) 0.016(3)
C19 0.049(3) 0.058(3) 0.041(3) 0.013(2) 0.025(2) 0.016(2)
C20 0.049(3) 0.064(4) 0.045(3) 0.004(3) 0.020(3) 0.014(3)
C21 0.047(3) 0.070(4) 0.034(3) 0.004(3) 0.013(2) 0.012(3)
C22 0.098(6) 0.103(6) 0.065(4) 0.040(4) 0.053(4) 0.036(5)
C23 0.126(8) 0.133(9) 0.072(5) 0.039(6) 0.066(6) 0.049(7)
C24 0.085(6) 0.136(9) 0.057(4) 0.005(5) 0.038(4) 0.042(6)
C25 0.072(5) 0.077(5) 0.072(5) -0.010(4) 0.014(4) 0.030(4)
C26 0.052(3) 0.070(5) 0.067(4) 0.007(4) 0.020(3) 0.013(3)
C27 0.046(3) 0.046(3) 0.041(3) 0.017(2) 0.022(2) 0.014(2)
C28 0.062(4) 0.084(5) 0.033(3) 0.008(3) 0.021(3) 0.013(3)

loop_
_geom_bond_atom_site_label_1
_geom_bond_atom_site_label_2
_geom_bond_distance
_geom_bond_site_symmetry_2
_geom_bond_publ_flag
I1 C1 2.076(5) . ?
I2 C15 2.086(5) . ?
O1 C4 1.184(6) . ?
O2 C4 1.353(6) . ?
O2 C5 1.443(6) . ?
O3 C13 1.187(7) . ?
O4 C13 1.310(7) . ?
O4 C14 1.435(8) . ?
O5 C18 1.188(7) . ?
O6 C18 1.347(7) . ?
O6 C19 1.434(7) . ?
O7 C27 1.194(7) . ?
O8 C27 1.305(7) . ?
O8 C28 1.446(6) . ?
C1 C2 1.482(7) . ?
C1 C5 1.523(6) . ?
C1 C3 1.529(7) . ?
C2 C3 1.527(7) . ?
C2 H2A 0.9700 . ?
C2 H2B 0.9700 . ?
C3 C13 1.482(7) . ?
C3 C4 1.491(7) . ?
C5 C6 1.516(7) . ?
C5 H5 0.9800 . ?
C6 C7 1.502(7) . ?
C6 H6A 0.9700 . ?
C6 H6B 0.9700 . ?
C7 C12 1.372(8) . ?
C7 C8 1.409(9) . ?
C8 C9 1.374(9) . ?
C8 H8 0.9300 . ?
C9 C10 1.383(13) . ?
C9 H9 0.9300 . ?
C10 C11 1.361(13) . ?
C10 H10 0.9300 . ?
C11 C12 1.389(8) . ?
C11 H11 0.9300 . ?
C12 H12 0.9300 . ?
C14 H14A 0.9600 . ?
C14 H14B 0.9600 . ?
C14 H14C 0.9600 . ?
C15 C16 1.470(8) . ?
C15 C19 1.529(7) . ?
C15 C17 1.531(7) . ?
C16 C17 1.532(7) . ?
C16 H16A 0.9700 . ?
C16 H16B 0.9700 . ?
C17 C18 1.479(7) . ?
C17 C27 1.484(7) . ?
C19 C20 1.529(8) . ?
C19 H19 0.9800 . ?
C20 C21 1.506(8) . ?
C20 H20A 0.9700 . ?
C20 H20B 0.9700 . ?
C21 C22 1.342(10) . ?
C21 C26 1.371(11) . ?
C22 C23 1.358(11) . ?
C22 H22 0.9300 . ?
C23 C24 1.301(15) . ?
C23 H23 0.9300 . ?
C24 C25 1.369(15) . ?
C24 H24 0.9300 . ?
C25 C26 1.376(11) . ?
C25 H25 0.9300 . ?
C26 H26 0.9300 . ?
C28 H28A 0.9600 . ?
C28 H28B 0.9600 . ?
C28 H28C 0.9600 . ?
